data_7129367
loop_
_publ_author_name
'Yuan, Shu-Pei'
'Dou, Pei-Hao'
'Jia, Yun-Qing'
'Zhao, Jian-Qiang'
'You, Yong'
'Wang, Zhen-Hua'
'Zhou, Ming-Qiang'
'Yuan, Weicheng'

_publ_section_title
;
 Catalytic asymmetric aromatizing inverse electron-demand [4+2]
 cycloaddition of 1-thioaurones and 1-azaaurones
;
_journal_name_full 'Chemical Communications'
_journal_paper_doi 10.1039/D1CC06357J
_journal_year 2021
_chemical_absolute_configuration ad
_chemical_formula_moiety 'C25 H18 O3 S'
_chemical_formula_sum 'C25 H18 O3 S'
_chemical_formula_weight 398.45
_space_group_crystal_system orthorhombic
_space_group_IT_number 19
_space_group_name_Hall 'P 2ac 2ab'
_space_group_name_H-M_alt 'P 21 21 21'
_atom_sites_solution_hydrogens geom
_atom_sites_solution_primary direct
_audit_creation_date 2021-03-30
_audit_creation_method
;
Olex2 1.2
(compiled 2018.05.29 svn.r3508 for OlexSys, GUI svn.r5506)
;
_audit_update_record
;
2021-08-10 deposited with the CCDC.	2021-12-08 downloaded from the CCDC.
;
_cell_angle_alpha 90
_cell_angle_beta 90
_cell_angle_gamma 90
_cell_formula_units_Z 4
_cell_length_a 9.1738(2)
_cell_length_b 11.5881(2)
_cell_length_c 18.4905(4)
_cell_measurement_reflns_used 6419
_cell_measurement_temperature 293(2)
_cell_measurement_theta_max 70.8220
_cell_measurement_theta_min 4.4930
_cell_volume 1965.67(7)
_computing_cell_refinement 'CrysAlisPro 1.171.40.53 (Rigaku OD, 2019)'
_computing_data_collection 'CrysAlisPro 1.171.40.53 (Rigaku OD, 2019)'
_computing_data_reduction 'CrysAlisPro 1.171.40.53 (Rigaku OD, 2019)'
_computing_molecular_graphics 'Olex2 (Dolomanov et al., 2009)'
_computing_publication_material 'Olex2 (Dolomanov et al., 2009)'
_computing_structure_refinement 'ShelXL (Sheldrick, 2015)'
_computing_structure_solution 'ShelXS (Sheldrick, 2008)'
_diffrn_ambient_temperature 293(2)
_diffrn_detector 'CCD plate'
_diffrn_detector_area_resol_mean 16.2312
_diffrn_detector_type Eos
_diffrn_measured_fraction_theta_full 1.000
_diffrn_measured_fraction_theta_max 1.000
_diffrn_measurement_details
;
List of Runs (angles in degrees, time in seconds):

  # Type    Start    End  Width  t~exp~   \w     \q     \k     \f   Frames
#--------------------------------------------------------------------------
  1  \w   -102.00 -47.00   1.00    1.50    --  -33.50 178.00-120.00   55
  2  \w     74.00 105.00   1.00    1.50    --   36.47  57.00 150.00   31
  3  \w     57.00 108.00   1.00    1.50    --   36.47 178.00 -90.00   51
  4  \w     58.00  85.00   1.00    1.50    --   36.47 178.00-120.00   27
  5  \w      8.00  38.00   1.00    1.50    --   36.47 -37.00 -60.00   30
  6  \w     44.00  70.00   1.00    1.50    --   36.47  57.00-150.00   26
  7  \w     76.00 102.00   1.00    1.50    --   36.47  77.00 -90.00   26
  8  \w     51.00  77.00   1.00    1.50    --   36.47  77.00-150.00   26
  9  \w     28.00  54.00   1.00    1.50    --   36.47  77.00 -90.00   26
 10  \w     40.00  82.00   1.00    1.50    --   36.47  37.00-120.00   42
 11  \w    -32.00  14.00   1.00    1.50    --   36.47 -77.00-150.00   46
 12  \w    -34.00  -9.00   1.00    1.50    --   36.47 -37.00 -60.00   25
 13  \w     23.00  56.00   1.00    1.50    --   36.47  57.00-180.00   33
 14  \w     20.00  67.00   1.00    1.50    --   36.47  77.00 -60.00   47
 15  \w    -28.00  63.00   1.00    1.50    --   36.47 -77.00 -60.00   91
 16  \w     27.00  61.00   1.00    1.50    --   36.47 -99.00 120.00   34
 17  \w     18.00  52.00   1.00    1.50    --   36.47  57.00 150.00   34
 18  \w     13.00  38.00   1.00    1.50    --   36.47  77.00-150.00   25
 19  \w     19.00 105.00   1.00    1.50    --   36.47  51.00  82.00   86
 20  \w     79.00 105.00   1.00    7.50    --  108.00  77.00-180.00   26
 21  \w     88.00 119.00   1.00    7.50    --  108.00  61.00 150.00   31
 22  \w     82.00 109.00   1.00    7.50    --  108.00  30.00 -90.00   27
 23  \w     85.00 122.00   1.00    7.50    --  108.00  30.00-150.00   37
 24  \w     82.00 107.00   1.00    7.50    --  108.00  30.00-120.00   25
 25  \w     83.00 113.00   1.00    7.50    --  108.00  30.00 150.00   30
 26  \w    115.00 156.00   1.00    7.50    --  108.00  30.00   0.00   41
 27  \w     67.00 102.00   1.00    7.50    --  108.00 -45.00  60.00   35
 28  \w    120.00 164.00   1.00    7.50    --  108.00  77.00 120.00   44
 29  \w     38.00 106.00   1.00    7.50    --  108.00 -94.00-150.00   68
 30  \w     88.00 114.00   1.00    7.50    --  108.00  61.00-180.00   26
 31  \w     79.00 105.00   1.00    7.50    --  108.00  77.00 120.00   26
 32  \w     42.00 128.00   1.00    7.50    --  108.00 -45.00 150.00   86
 33  \w     88.00 116.00   1.00    7.50    --  108.00  45.00-120.00   28
 34  \w    125.00 166.00   1.00    7.50    --  108.00  77.00-150.00   41
 35  \w     88.00 118.00   1.00    7.50    --  108.00  45.00-180.00   30
 36  \w     82.00 110.00   1.00    7.50    --  108.00 -94.00  60.00   28
 37  \w    129.00 155.00   1.00    7.50    --  108.00  77.00 150.00   26
 38  \w     83.00 109.00   1.00    7.50    --  108.00  77.00-150.00   26
 39  \w     83.00 178.00   1.00    7.50    --  108.00  30.00-180.00   95
 40  \w     89.00 156.00   1.00    7.50    --  108.00  61.00  30.00   67
 41  \w     79.00 105.00   1.00    7.50    --  108.00  77.00 150.00   26
 42  \w     88.00 113.00   1.00    7.50    --  108.00  61.00-150.00   25
 43  \w    121.00 178.00   1.00    7.50    --  108.00 111.00  60.00   57
 44  \w     90.00 171.00   1.00    7.50    --  108.00  61.00-120.00   81
 45  \w    113.00 174.00   1.00    7.50    --  108.00  61.00  90.00   61
 46  \w     39.00 127.00   1.00    7.50    --  108.00 -51.00 -63.00   88
;
_diffrn_measurement_device 'four-circle diffractometer'
_diffrn_measurement_device_type 'Xcalibur, Eos, Gemini'
_diffrn_measurement_method '\w scans'
_diffrn_orient_matrix_type 'CrysAlisPro convention (1999,Acta A55,543-557)'
_diffrn_orient_matrix_UB_11 -0.1074882000
_diffrn_orient_matrix_UB_12 -0.0663122000
_diffrn_orient_matrix_UB_13 0.0486823000
_diffrn_orient_matrix_UB_21 -0.0188232000
_diffrn_orient_matrix_UB_22 -0.0919444000
_diffrn_orient_matrix_UB_23 -0.0594768000
_diffrn_orient_matrix_UB_31 0.1276160000
_diffrn_orient_matrix_UB_32 -0.0693921000
_diffrn_orient_matrix_UB_33 0.0322316000
_diffrn_radiation_monochromator graphite
_diffrn_radiation_probe x-ray
_diffrn_radiation_type CuK\a
_diffrn_radiation_wavelength 1.54184
_diffrn_reflns_av_R_equivalents 0.0423
_diffrn_reflns_av_unetI/netI 0.0298
_diffrn_reflns_Laue_measured_fraction_full 1.000
_diffrn_reflns_Laue_measured_fraction_max 1.000
_diffrn_reflns_limit_h_max 10
_diffrn_reflns_limit_h_min -10
_diffrn_reflns_limit_k_max 13
_diffrn_reflns_limit_k_min -13
_diffrn_reflns_limit_l_max 22
_diffrn_reflns_limit_l_min -18
_diffrn_reflns_number 16343
_diffrn_reflns_point_group_measured_fraction_full 1.000
_diffrn_reflns_point_group_measured_fraction_max 1.000
_diffrn_reflns_theta_full 67.065
_diffrn_reflns_theta_max 67.065
_diffrn_reflns_theta_min 4.503
_diffrn_source 'fine-focus sealed X-ray tube'
_diffrn_source_type 'Enhance (Cu) X-ray Source'
_exptl_absorpt_coefficient_mu 1.657
_exptl_absorpt_correction_T_max 1.00000
_exptl_absorpt_correction_T_min 0.09957
_exptl_absorpt_correction_type multi-scan
_exptl_absorpt_process_details
;
CrysAlisPro 1.171.40.53 (Rigaku Oxford Diffraction, 2019)
Empirical absorption correction using spherical harmonics,
 implemented in SCALE3 ABSPACK scaling algorithm.
;
_exptl_crystal_colour colourless
_exptl_crystal_colour_primary colourless
_exptl_crystal_density_diffrn 1.346
_exptl_crystal_description prism
_exptl_crystal_F_000 832
_exptl_crystal_size_max 0.17
_exptl_crystal_size_mid 0.12
_exptl_crystal_size_min 0.09
_refine_diff_density_max 0.142
_refine_diff_density_min -0.245
_refine_diff_density_rms 0.046
_refine_ls_abs_structure_details
;
 Flack x determined using 1330 quotients [(I+)-(I-)]/[(I+)+(I-)]
 (Parsons, Flack and Wagner, Acta Cryst. B69 (2013) 249-259).
;
_refine_ls_abs_structure_Flack -0.006(11)
_refine_ls_extinction_method none
_refine_ls_goodness_of_fit_ref 1.042
_refine_ls_hydrogen_treatment constr
_refine_ls_matrix_type full
_refine_ls_number_parameters 262
_refine_ls_number_reflns 3499
_refine_ls_number_restraints 0
_refine_ls_restrained_S_all 1.042
_refine_ls_R_factor_all 0.0403
_refine_ls_R_factor_gt 0.0373
_refine_ls_shift/su_max 0.001
_refine_ls_shift/su_mean 0.000
_refine_ls_structure_factor_coef Fsqd
_refine_ls_weighting_details 'w=1/[\s^2^(Fo^2^)+(0.0665P)^2^+0.0454P] where P=(Fo^2^+2Fc^2^)/3'
_refine_ls_weighting_scheme calc
_refine_ls_wR_factor_gt 0.0969
_refine_ls_wR_factor_ref 0.1001
_reflns_Friedel_coverage 0.741
_reflns_Friedel_fraction_full 1.000
_reflns_Friedel_fraction_max 1.000
_reflns_number_gt 3282
_reflns_number_total 3499
_reflns_threshold_expression 'I > 2\s(I)'
_cod_data_source_file d1cc06357j2.cif
_cod_data_source_block 20210358
_cod_original_cell_volume 1965.66(8)
_cod_database_code 7129367
_shelx_shelxl_version_number 2014/7
_chemical_oxdiff_formula C30H3O5N2CS1
_chemical_oxdiff_usercomment r
_shelx_space_group_comment
;
The symmetry employed for this shelxl refinement is uniquely defined
by the following loop, which should always be used as a source of
symmetry information in preference to the above space-group names.
They are only intended as comments.
;
_shelx_estimated_absorpt_t_max 0.865
_shelx_estimated_absorpt_t_min 0.766
_reflns_odcompleteness_completeness 99.85
_reflns_odcompleteness_iscentric 1
_reflns_odcompleteness_theta 66.97
_olex2_refinement_description
;
1. Fixed Uiso
 At 1.2 times of:
  All C(H) groups, All C(H,H) groups
2.a Ternary CH refined with riding coordinates:
 C9(H9), C10(H10)
2.b Secondary CH2 refined with riding coordinates:
 C18(H18A,H18B)
2.c Aromatic/amide H refined with riding coordinates:
 C1(H1), C2(H2), C3(H3), C4(H4), C13(H13), C14(H14), C15(H15), C16(H16),
 C17(H17), C21(H21), C22(H22), C23(H23), C24(H24), C25(H25)
;
_olex2_submission_special_instructions 'No special instructions were received'
_oxdiff_exptl_absorpt_empirical_details
;
Empirical correction (ABSPACK) includes:
- Absorption correction using spherical harmonics
- Frame scaling
;
_oxdiff_exptl_absorpt_empirical_full_max 7.834
_oxdiff_exptl_absorpt_empirical_full_min 0.722

loop_
_space_group_symop_operation_xyz
'x, y, z'
'-x+1/2, -y, z+1/2'
'x+1/2, -y+1/2, -z'
'-x, y+1/2, -z+1/2'

loop_
_atom_site_label
_atom_site_type_symbol
_atom_site_fract_x
_atom_site_fract_y
_atom_site_fract_z
_atom_site_U_iso_or_equiv
_atom_site_adp_type
_atom_site_occupancy
_atom_site_site_symmetry_order
_atom_site_calc_flag
_atom_site_refinement_flags_posn
_atom_site_refinement_flags_adp
_atom_site_refinement_flags_occupancy
_atom_site_disorder_assembly
_atom_site_disorder_group
C1 C 0.6506(4) 0.8189(3) 0.80105(18) 0.0539(7) Uani 1 1 d . . . . .
H1 H 0.6793 0.7429 0.7936 0.065 Uiso 1 1 calc R . . . .
C2 C 0.6227(4) 0.8583(4) 0.86967(19) 0.0632(9) Uani 1 1 d . . . . .
H2 H 0.6301 0.8078 0.9086 0.076 Uiso 1 1 calc R . . . .
C3 C 0.5835(5) 0.9728(4) 0.88195(19) 0.0655(9) Uani 1 1 d . . . . .
H3 H 0.5649 0.9978 0.9289 0.079 Uiso 1 1 calc R . . . .
C4 C 0.5720(4) 1.0493(3) 0.82528(19) 0.0578(7) Uani 1 1 d . . . . .
H4 H 0.5477 1.1261 0.8335 0.069 Uiso 1 1 calc R . . . .
C5 C 0.5975(3) 1.0097(3) 0.75561(17) 0.0473(6) Uani 1 1 d . . . . .
C6 C 0.6355(3) 0.8941(2) 0.74259(17) 0.0450(6) Uani 1 1 d . . . . .
C7 C 0.6421(3) 0.8736(2) 0.66639(16) 0.0419(6) Uani 1 1 d . . . . .
C8 C 0.6105(3) 0.9637(2) 0.62334(16) 0.0421(6) Uani 1 1 d . . . . .
C9 C 0.6012(3) 0.9572(2) 0.54310(16) 0.0414(5) Uani 1 1 d . . . . .
H9 H 0.6964 0.9777 0.5228 0.050 Uiso 1 1 calc R . . . .
C10 C 0.5694(3) 0.8283(2) 0.52512(15) 0.0419(6) Uani 1 1 d . . . . .
H10 H 0.4679 0.8134 0.5386 0.050 Uiso 1 1 calc R . . . .
C11 C 0.6632(3) 0.7450(2) 0.56804(17) 0.0459(6) Uani 1 1 d . . . . .
C12 C 0.4870(3) 1.0379(2) 0.51152(15) 0.0414(6) Uani 1 1 d . . . . .
C13 C 0.3464(3) 1.0413(3) 0.53943(18) 0.0472(6) Uani 1 1 d . . . . .
H13 H 0.3219 0.9940 0.5782 0.057 Uiso 1 1 calc R . . . .
C14 C 0.2424(4) 1.1141(3) 0.5102(2) 0.0589(8) Uani 1 1 d . . . . .
H14 H 0.1484 1.1151 0.5290 0.071 Uiso 1 1 calc R . . . .
C15 C 0.2778(4) 1.1850(3) 0.4533(2) 0.0692(10) Uani 1 1 d . . . . .
H15 H 0.2081 1.2344 0.4339 0.083 Uiso 1 1 calc R . . . .
C16 C 0.4158(6) 1.1829(3) 0.4254(2) 0.0720(10) Uani 1 1 d . . . . .
H16 H 0.4395 1.2308 0.3868 0.086 Uiso 1 1 calc R . . . .
C17 C 0.5211(4) 1.1095(3) 0.45429(19) 0.0569(7) Uani 1 1 d . . . . .
H17 H 0.6147 1.1088 0.4350 0.068 Uiso 1 1 calc R . . . .
C18 C 0.5836(4) 0.8014(3) 0.44480(16) 0.0509(6) Uani 1 1 d . . . . .
H18A H 0.5322 0.8600 0.4174 0.061 Uiso 1 1 calc R . . . .
H18B H 0.6857 0.8051 0.4313 0.061 Uiso 1 1 calc R . . . .
C19 C 0.5238(3) 0.6834(2) 0.42441(16) 0.0433(6) Uani 1 1 d . . . . .
C20 C 0.5733(3) 0.6272(3) 0.35636(15) 0.0449(6) Uani 1 1 d . . . . .
C21 C 0.5138(4) 0.5213(3) 0.3373(2) 0.0591(8) Uani 1 1 d . . . . .
H21 H 0.4418 0.4888 0.3662 0.071 Uiso 1 1 calc R . . . .
C22 C 0.5597(6) 0.4637(4) 0.2762(2) 0.0773(11) Uani 1 1 d . . . . .
H22 H 0.5178 0.3932 0.2641 0.093 Uiso 1 1 calc R . . . .
C23 C 0.6676(5) 0.5099(4) 0.2327(2) 0.0775(11) Uani 1 1 d . . . . .
H23 H 0.6992 0.4704 0.1919 0.093 Uiso 1 1 calc R . . . .
C24 C 0.7278(5) 0.6150(4) 0.2506(2) 0.0701(10) Uani 1 1 d . . . . .
H24 H 0.8001 0.6467 0.2214 0.084 Uiso 1 1 calc R . . . .
C25 C 0.6813(4) 0.6739(3) 0.31164(17) 0.0567(7) Uani 1 1 d . . . . .
H25 H 0.7223 0.7450 0.3230 0.068 Uiso 1 1 calc R . . . .
O1 O 0.6800(2) 0.76531(17) 0.64053(12) 0.0499(5) Uani 1 1 d . . . . .
O2 O 0.7178(3) 0.6599(2) 0.54465(15) 0.0618(6) Uani 1 1 d . . . . .
O3 O 0.4325(2) 0.63722(19) 0.46245(12) 0.0544(5) Uani 1 1 d . . . . .
S1 S 0.57543(9) 1.08627(6) 0.67506(4) 0.0523(2) Uani 1 1 d . . . . .

loop_
_atom_site_aniso_label
_atom_site_aniso_U_11
_atom_site_aniso_U_22
_atom_site_aniso_U_33
_atom_site_aniso_U_23
_atom_site_aniso_U_13
_atom_site_aniso_U_12
C1 0.0538(16) 0.0459(15) 0.0619(17) 0.0043(13) -0.0120(13) -0.0063(14)
C2 0.064(2) 0.072(2) 0.0543(17) 0.0090(16) -0.0107(14) -0.0136(17)
C3 0.065(2) 0.079(2) 0.0523(17) -0.0109(16) -0.0030(16) -0.0113(19)
C4 0.0566(16) 0.0581(17) 0.0587(17) -0.0131(14) -0.0053(15) 0.0012(14)
C5 0.0455(14) 0.0416(14) 0.0548(15) -0.0037(12) -0.0035(12) -0.0014(11)
C6 0.0378(12) 0.0409(14) 0.0562(15) -0.0006(12) -0.0047(11) -0.0034(10)
C7 0.0387(12) 0.0328(12) 0.0543(15) -0.0030(11) -0.0009(11) 0.0002(10)
C8 0.0399(14) 0.0310(12) 0.0555(15) -0.0030(11) 0.0006(10) 0.0003(10)
C9 0.0368(13) 0.0342(12) 0.0533(14) -0.0015(11) 0.0053(11) -0.0017(10)
C10 0.0378(12) 0.0358(13) 0.0523(14) -0.0035(10) 0.0057(10) -0.0012(11)
C11 0.0391(13) 0.0347(13) 0.0638(17) -0.0056(12) 0.0046(12) -0.0006(11)
C12 0.0438(14) 0.0321(12) 0.0484(14) -0.0033(11) -0.0005(10) -0.0035(11)
C13 0.0435(14) 0.0377(12) 0.0604(16) 0.0008(12) 0.0010(12) 0.0004(11)
C14 0.0490(16) 0.0529(18) 0.075(2) -0.0105(15) -0.0117(14) 0.0071(14)
C15 0.076(2) 0.057(2) 0.074(2) -0.0041(17) -0.0289(19) 0.0154(17)
C16 0.102(3) 0.0565(19) 0.0578(18) 0.0141(15) -0.012(2) 0.003(2)
C17 0.0590(17) 0.0537(18) 0.0579(17) 0.0080(14) 0.0021(14) -0.0061(14)
C18 0.0539(15) 0.0444(15) 0.0545(16) -0.0054(12) 0.0097(13) -0.0056(13)
C19 0.0384(13) 0.0399(13) 0.0516(14) 0.0011(11) -0.0028(11) 0.0000(11)
C20 0.0413(13) 0.0448(14) 0.0487(14) -0.0008(11) -0.0055(11) 0.0033(12)
C21 0.0576(17) 0.0512(17) 0.0684(19) -0.0090(15) 0.0011(15) -0.0018(14)
C22 0.093(3) 0.059(2) 0.080(2) -0.0238(19) -0.005(2) -0.002(2)
C23 0.089(3) 0.085(3) 0.0580(19) -0.0191(19) 0.0024(19) 0.013(2)
C24 0.076(2) 0.081(3) 0.0536(17) -0.0050(18) 0.0100(16) -0.0005(19)
C25 0.0602(18) 0.0569(17) 0.0529(16) -0.0037(13) 0.0025(13) -0.0060(15)
O1 0.0563(12) 0.0324(9) 0.0609(12) -0.0013(8) -0.0045(9) 0.0091(9)
O2 0.0590(12) 0.0440(12) 0.0823(15) -0.0166(11) -0.0024(11) 0.0141(10)
O3 0.0485(11) 0.0534(11) 0.0613(12) -0.0041(9) 0.0085(10) -0.0094(10)
S1 0.0666(4) 0.0322(3) 0.0581(4) -0.0044(3) -0.0028(3) 0.0078(3)

loop_
_atom_type_symbol
_atom_type_description
_atom_type_scat_dispersion_real
_atom_type_scat_dispersion_imag
_atom_type_scat_source
C C 0.0181 0.0091 'International Tables Vol C Tables 4.2.6.8 and 6.1.1.4'
H H 0.0000 0.0000 'International Tables Vol C Tables 4.2.6.8 and 6.1.1.4'
O O 0.0492 0.0322 'International Tables Vol C Tables 4.2.6.8 and 6.1.1.4'
S S 0.3331 0.5567 'International Tables Vol C Tables 4.2.6.8 and 6.1.1.4'

loop_
_geom_angle_atom_site_label_1
_geom_angle_atom_site_label_2
_geom_angle_atom_site_label_3
_geom_angle
_geom_angle_site_symmetry_1
_geom_angle_site_symmetry_3
_geom_angle_publ_flag
C2 C1 H1 120.3 . . ?
C2 C1 C6 119.3(3) . . ?
C6 C1 H1 120.3 . . ?
C1 C2 H2 119.5 . . ?
C1 C2 C3 121.0(3) . . ?
C3 C2 H2 119.5 . . ?
C2 C3 H3 119.7 . . ?
C4 C3 C2 120.6(3) . . ?
C4 C3 H3 119.7 . . ?
C3 C4 H4 120.6 . . ?
C3 C4 C5 118.7(3) . . ?
C5 C4 H4 120.6 . . ?
C4 C5 C6 121.1(3) . . ?
C4 C5 S1 127.2(3) . . ?
C6 C5 S1 111.5(2) . . ?
C1 C6 C5 119.2(3) . . ?
C1 C6 C7 130.9(3) . . ?
C5 C6 C7 109.8(3) . . ?
C8 C7 C6 116.4(3) . . ?
C8 C7 O1 123.5(3) . . ?
O1 C7 C6 120.1(2) . . ?
C7 C8 C9 124.3(3) . . ?
C7 C8 S1 110.4(2) . . ?
C9 C8 S1 125.3(2) . . ?
C8 C9 H9 108.5 . . ?
C8 C9 C10 105.8(2) . . ?
C8 C9 C12 113.0(2) . . ?
C10 C9 H9 108.5 . . ?
C12 C9 H9 108.5 . . ?
C12 C9 C10 112.2(2) . . ?
C9 C10 H10 107.1 . . ?
C11 C10 C9 113.1(2) . . ?
C11 C10 H10 107.1 . . ?
C11 C10 C18 109.3(2) . . ?
C18 C10 C9 112.9(2) . . ?
C18 C10 H10 107.1 . . ?
O1 C11 C10 117.8(2) . . ?
O2 C11 C10 125.2(3) . . ?
O2 C11 O1 116.9(3) . . ?
C13 C12 C9 120.9(3) . . ?
C17 C12 C9 120.5(3) . . ?
C17 C12 C13 118.5(3) . . ?
C12 C13 H13 119.6 . . ?
C14 C13 C12 120.8(3) . . ?
C14 C13 H13 119.6 . . ?
C13 C14 H14 120.0 . . ?
C15 C14 C13 120.1(3) . . ?
C15 C14 H14 120.0 . . ?
C14 C15 H15 120.1 . . ?
C16 C15 C14 119.8(3) . . ?
C16 C15 H15 120.1 . . ?
C15 C16 H16 119.7 . . ?
C15 C16 C17 120.5(4) . . ?
C17 C16 H16 119.7 . . ?
C12 C17 C16 120.3(3) . . ?
C12 C17 H17 119.9 . . ?
C16 C17 H17 119.9 . . ?
C10 C18 H18A 108.9 . . ?
C10 C18 H18B 108.9 . . ?
H18A C18 H18B 107.7 . . ?
C19 C18 C10 113.3(2) . . ?
C19 C18 H18A 108.9 . . ?
C19 C18 H18B 108.9 . . ?
C20 C19 C18 119.5(3) . . ?
O3 C19 C18 120.0(3) . . ?
O3 C19 C20 120.4(3) . . ?
C21 C20 C19 118.8(3) . . ?
C21 C20 C25 118.0(3) . . ?
C25 C20 C19 123.2(3) . . ?
C20 C21 H21 119.5 . . ?
C22 C21 C20 121.1(4) . . ?
C22 C21 H21 119.5 . . ?
C21 C22 H22 119.7 . . ?
C21 C22 C23 120.5(4) . . ?
C23 C22 H22 119.7 . . ?
C22 C23 H23 120.3 . . ?
C24 C23 C22 119.4(4) . . ?
C24 C23 H23 120.3 . . ?
C23 C24 H24 119.8 . . ?
C23 C24 C25 120.4(4) . . ?
C25 C24 H24 119.8 . . ?
C20 C25 H25 119.7 . . ?
C24 C25 C20 120.6(3) . . ?
C24 C25 H25 119.7 . . ?
C11 O1 C7 117.7(2) . . ?
C8 S1 C5 91.85(15) . . ?

loop_
_geom_bond_atom_site_label_1
_geom_bond_atom_site_label_2
_geom_bond_distance
_geom_bond_site_symmetry_2
_geom_bond_publ_flag
C1 H1 0.9300 . ?
C1 C2 1.372(5) . ?
C1 C6 1.395(4) . ?
C2 H2 0.9300 . ?
C2 C3 1.393(6) . ?
C3 H3 0.9300 . ?
C3 C4 1.377(6) . ?
C4 H4 0.9300 . ?
C4 C5 1.388(5) . ?
C5 C6 1.404(4) . ?
C5 S1 1.746(3) . ?
C6 C7 1.430(4) . ?
C7 C8 1.344(4) . ?
C7 O1 1.387(3) . ?
C8 C9 1.488(4) . ?
C8 S1 1.742(3) . ?
C9 H9 0.9800 . ?
C9 C10 1.557(4) . ?
C9 C12 1.521(4) . ?
C10 H10 0.9800 . ?
C10 C11 1.518(4) . ?
C10 C18 1.523(4) . ?
C11 O1 1.370(4) . ?
C11 O2 1.187(4) . ?
C12 C13 1.390(4) . ?
C12 C17 1.381(4) . ?
C13 H13 0.9300 . ?
C13 C14 1.384(5) . ?
C14 H14 0.9300 . ?
C14 C15 1.373(6) . ?
C15 H15 0.9300 . ?
C15 C16 1.367(7) . ?
C16 H16 0.9300 . ?
C16 C17 1.394(5) . ?
C17 H17 0.9300 . ?
C18 H18A 0.9700 . ?
C18 H18B 0.9700 . ?
C18 C19 1.521(4) . ?
C19 C20 1.488(4) . ?
C19 O3 1.218(4) . ?
C20 C21 1.389(5) . ?
C20 C25 1.399(5) . ?
C21 H21 0.9300 . ?
C21 C22 1.377(5) . ?
C22 H22 0.9300 . ?
C22 C23 1.383(7) . ?
C23 H23 0.9300 . ?
C23 C24 1.377(6) . ?
C24 H24 0.9300 . ?
C24 C25 1.386(5) . ?
C25 H25 0.9300 . ?

loop_
_geom_torsion_atom_site_label_1
_geom_torsion_atom_site_label_2
_geom_torsion_atom_site_label_3
_geom_torsion_atom_site_label_4
_geom_torsion
_geom_torsion_site_symmetry_1
_geom_torsion_site_symmetry_2
_geom_torsion_site_symmetry_3
_geom_torsion_site_symmetry_4
_geom_torsion_publ_flag
C1 C2 C3 C4 -0.1(6) . . . . ?
C1 C6 C7 C8 174.5(3) . . . . ?
C1 C6 C7 O1 -5.7(4) . . . . ?
C2 C1 C6 C5 2.4(5) . . . . ?
C2 C1 C6 C7 -172.5(3) . . . . ?
C2 C3 C4 C5 1.2(5) . . . . ?
C3 C4 C5 C6 -0.5(5) . . . . ?
C3 C4 C5 S1 174.4(3) . . . . ?
C4 C5 C6 C1 -1.3(4) . . . . ?
C4 C5 C6 C7 174.6(3) . . . . ?
C4 C5 S1 C8 -173.4(3) . . . . ?
C5 C6 C7 C8 -0.7(3) . . . . ?
C5 C6 C7 O1 179.0(2) . . . . ?
C6 C1 C2 C3 -1.8(5) . . . . ?
C6 C5 S1 C8 1.9(2) . . . . ?
C6 C7 C8 C9 -175.5(2) . . . . ?
C6 C7 C8 S1 2.2(3) . . . . ?
C6 C7 O1 C11 170.2(2) . . . . ?
C7 C8 C9 C10 23.1(3) . . . . ?
C7 C8 C9 C12 146.3(3) . . . . ?
C7 C8 S1 C5 -2.3(2) . . . . ?
C8 C7 O1 C11 -10.0(4) . . . . ?
C8 C9 C10 C11 -44.7(3) . . . . ?
C8 C9 C10 C18 -169.5(2) . . . . ?
C8 C9 C12 C13 -48.8(3) . . . . ?
C8 C9 C12 C17 131.2(3) . . . . ?
C9 C8 S1 C5 175.3(2) . . . . ?
C9 C10 C11 O1 44.8(3) . . . . ?
C9 C10 C11 O2 -139.2(3) . . . . ?
C9 C10 C18 C19 -168.3(2) . . . . ?
C9 C12 C13 C14 -179.5(3) . . . . ?
C9 C12 C17 C16 179.7(3) . . . . ?
C10 C9 C12 C13 70.7(3) . . . . ?
C10 C9 C12 C17 -109.3(3) . . . . ?
C10 C11 O1 C7 -15.7(3) . . . . ?
C10 C18 C19 C20 -158.9(3) . . . . ?
C10 C18 C19 O3 23.5(4) . . . . ?
C11 C10 C18 C19 64.8(3) . . . . ?
C12 C9 C10 C11 -168.5(2) . . . . ?
C12 C9 C10 C18 66.8(3) . . . . ?
C12 C13 C14 C15 -0.6(5) . . . . ?
C13 C12 C17 C16 -0.3(5) . . . . ?
C13 C14 C15 C16 0.4(6) . . . . ?
C14 C15 C16 C17 -0.2(6) . . . . ?
C15 C16 C17 C12 0.1(6) . . . . ?
C17 C12 C13 C14 0.5(4) . . . . ?
C18 C10 C11 O1 171.5(2) . . . . ?
C18 C10 C11 O2 -12.5(4) . . . . ?
C18 C19 C20 C21 -177.8(3) . . . . ?
C18 C19 C20 C25 4.6(4) . . . . ?
C19 C20 C21 C22 -177.6(3) . . . . ?
C19 C20 C25 C24 177.0(3) . . . . ?
C20 C21 C22 C23 0.6(7) . . . . ?
C21 C20 C25 C24 -0.6(5) . . . . ?
C21 C22 C23 C24 -0.8(7) . . . . ?
C22 C23 C24 C25 0.3(7) . . . . ?
C23 C24 C25 C20 0.4(6) . . . . ?
C25 C20 C21 C22 0.1(5) . . . . ?
O1 C7 C8 C9 4.8(4) . . . . ?
O1 C7 C8 S1 -177.6(2) . . . . ?
O2 C11 O1 C7 167.9(3) . . . . ?
O3 C19 C20 C21 -0.1(4) . . . . ?
O3 C19 C20 C25 -177.7(3) . . . . ?
S1 C5 C6 C1 -177.0(2) . . . . ?
S1 C5 C6 C7 -1.1(3) . . . . ?
S1 C8 C9 C10 -154.2(2) . . . . ?
S1 C8 C9 C12 -31.0(3) . . . . ?
